data_1542716
loop_
_publ_author_name
'Li, Xuesong'
'Qi, Ting'
'Srinivas, Kolupula'
'Massip, St\'ephane'
'Maurizot, Victor'
'Huc, Ivan'

_publ_section_title
;
 Synthesis and Multibromination of Nanosized Helical Aromatic Amide
 Foldamers via Segment-Doubling Condensation.
;
_journal_issue 5
_journal_name_full 'Organic letters'
_journal_page_first 1044
_journal_paper_doi 10.1021/acs.orglett.6b00165
_journal_volume 18
_journal_year 2016
_chemical_formula_sum 'C114 H105 Br7 Cl9 N16 O19'
_chemical_formula_weight 2881.56
_chemical_name_systematic
; 
 ? 
;
_space_group_IT_number 14
_symmetry_cell_setting monoclinic
_symmetry_space_group_name_Hall '-P 2yn'
_symmetry_space_group_name_H-M 'P 1 21/n 1'
_atom_sites_solution_hydrogens geom
_atom_sites_solution_primary direct
_atom_sites_solution_secondary difmap
_audit_creation_method SHELXL-97
_cell_angle_alpha 90.00
_cell_angle_beta 98.09(3)
_cell_angle_gamma 90.00
_cell_formula_units_Z 4
_cell_length_a 19.423(4)
_cell_length_b 23.548(5)
_cell_length_c 30.226(6)
_cell_measurement_reflns_used 2.97
_cell_measurement_temperature 153(2)
_cell_measurement_theta_max 11140
_cell_measurement_theta_min 68.66
_cell_volume 13687(5)
_computing_cell_refinement 'CrystalClear-SM Expert 2.1 (Rigaku, 2013)'
_computing_data_collection 'CrystalClear-SM Expert 2.1 (Rigaku, 2013)'
_computing_data_reduction 'CrystalClear-SM Expert 2.1 (Rigaku, 2013)'
_computing_structure_refinement 'SHELXL (Sheldrick, 2008)'
_computing_structure_solution 'SHELXD (Sheldrick, 2008)'
_diffrn_ambient_temperature 153(2)
_diffrn_detector PILT
_diffrn_detector_area_resol_mean 5.8140
_diffrn_measured_fraction_theta_full 0.981
_diffrn_measured_fraction_theta_max 0.981
_diffrn_measurement_device 'AFC11 (Right): Eulerian 3 circle'
_diffrn_measurement_device_type 'Rigaku PILATUS conversion'
_diffrn_measurement_method 'profile data from \w-scans'
_diffrn_radiation_monochromator Confocal
_diffrn_radiation_source 'Rotating Anode'
_diffrn_radiation_type CuK\a
_diffrn_radiation_wavelength 1.54178
_diffrn_reflns_av_R_equivalents 0.0813
_diffrn_reflns_av_sigmaI/netI 0.0815
_diffrn_reflns_limit_h_max 23
_diffrn_reflns_limit_h_min -23
_diffrn_reflns_limit_k_max 21
_diffrn_reflns_limit_k_min -28
_diffrn_reflns_limit_l_max 36
_diffrn_reflns_limit_l_min -35
_diffrn_reflns_number 77653
_diffrn_reflns_theta_full 68.66
_diffrn_reflns_theta_max 68.66
_diffrn_reflns_theta_min 2.97
_exptl_absorpt_coefficient_mu 4.607
_exptl_absorpt_correction_T_max 0.7092
_exptl_absorpt_correction_T_min 0.6076
_exptl_absorpt_correction_type multi-scan
_exptl_absorpt_process_details 'CrystalClear-SM Expert 2.1 (Rigaku, 2013)'
_exptl_crystal_colour yellow
_exptl_crystal_density_diffrn 1.398
_exptl_crystal_density_method 'not measured'
_exptl_crystal_description prism
_exptl_crystal_F_000 5804
_exptl_crystal_size_max 0.12
_exptl_crystal_size_mid 0.10
_exptl_crystal_size_min 0.08
_platon_squeeze_details
;
The unit cell contains at least 3 chloroform molecules which 
have been treated as a diffuse contribution to the overall scatering 
without specific atom positions by SQUEEZE/PLATON.
;
_refine_diff_density_max 1.777
_refine_diff_density_min -0.588
_refine_diff_density_rms 0.149
_refine_ls_extinction_method none
_refine_ls_goodness_of_fit_ref 1.500
_refine_ls_hydrogen_treatment constr
_refine_ls_matrix_type full
_refine_ls_number_parameters 1390
_refine_ls_number_reflns 24823
_refine_ls_number_restraints 160
_refine_ls_restrained_S_all 1.502
_refine_ls_R_factor_all 0.1830
_refine_ls_R_factor_gt 0.1486
_refine_ls_shift/su_max 0.001
_refine_ls_shift/su_mean 0.000
_refine_ls_structure_factor_coef Fsqd
_refine_ls_weighting_details 'calc w=1/[\s^2^(Fo^2^)+(0.1000P)^2^+4.5000P] where P=(Fo^2^+2Fc^2^)/3'
_refine_ls_weighting_scheme calc
_refine_ls_wR_factor_gt 0.3486
_refine_ls_wR_factor_ref 0.3609
_reflns_number_gt 11136
_reflns_number_total 24823
_reflns_threshold_expression >2sigma(I)
_cod_data_source_file ol6b00165_si_002.cif
_cod_data_source_block 8mer
_cod_original_cell_volume 13686(5)
_cod_original_sg_symbol_H-M P21/n
_cod_database_code 1542716

loop_
_symmetry_equiv_pos_as_xyz
'x, y, z'
'-x+1/2, y+1/2, -z+1/2'
'-x, -y, -z'
'x-1/2, -y-1/2, z-1/2'

loop_
_atom_site_label
_atom_site_type_symbol
_atom_site_fract_x
_atom_site_fract_y
_atom_site_fract_z
_atom_site_U_iso_or_equiv
_atom_site_adp_type
_atom_site_occupancy
_atom_site_symmetry_multiplicity
_atom_site_calc_flag
_atom_site_refinement_flags
N1 N 0.8051(5) 1.0954(3) 0.7004(3) 0.0736(19) Uani 1 1 d .
C2 C 0.8691(5) 1.1039(3) 0.6913(4) 0.073(3) Uani 1 1 d .
C3 C 0.8894(6) 1.1039(4) 0.6507(4) 0.086(3) Uani 1 1 d .
H3 H 0.9367 1.1091 0.6469 0.103 Uiso 1 1 calc R
C4 C 0.8377(9) 1.0958(4) 0.6142(5) 0.114(5) Uani 1 1 d .
C5 C 0.7643(6) 1.0867(4) 0.6196(3) 0.082(3) Uani 1 1 d .
C6 C 0.7060(10) 1.0817(5) 0.5891(3) 0.118(5) Uani 1 1 d .
C7 C 0.6399(7) 1.0751(4) 0.5970(4) 0.094(3) Uani 1 1 d .
H7 H 0.6017 1.0735 0.5737 0.113 Uiso 1 1 calc R
C8 C 0.6314(6) 1.0704(4) 0.6446(3) 0.081(3) Uani 1 1 d .
H8 H 0.5861 1.0647 0.6522 0.097 Uiso 1 1 calc R
C9 C 0.6847(6) 1.0741(3) 0.6774(3) 0.078(3) Uani 1 1 d .
C10 C 0.7535(5) 1.0870(3) 0.6664(3) 0.071(2) Uani 1 1 d .
C11 C 0.9232(6) 1.1138(4) 0.7318(5) 0.095(3) Uani 1 1 d .
O12 O 0.9018(4) 1.1235(3) 0.7691(3) 0.098(2) Uani 1 1 d .
O13 O 0.9847(4) 1.1131(3) 0.7249(4) 0.131(3) Uani 1 1 d .
O14 O 0.8485(5) 1.0951(3) 0.5694(3) 0.114(3) Uani 1 1 d D
C15 C 0.9167(8) 1.1005(5) 0.5599(4) 0.173(8) Uani 1 1 d DU
H15A H 0.9459 1.0702 0.5757 0.208 Uiso 1 1 calc R
H15B H 0.9359 1.1376 0.5710 0.208 Uiso 1 1 calc R
C16 C 0.9199(12) 1.0961(9) 0.5094(6) 0.251(10) Uani 1 1 d DU
H16 H 0.8902 1.1261 0.4928 0.301 Uiso 1 1 calc R
C17 C 0.8954(14) 1.0373(10) 0.4934(7) 0.265(13) Uani 1 1 d DU
H17A H 0.9014 1.0328 0.4620 0.398 Uiso 1 1 calc R
H17B H 0.8461 1.0329 0.4965 0.398 Uiso 1 1 calc R
H17C H 0.9228 1.0085 0.5114 0.398 Uiso 1 1 calc R
C18 C 0.9975(13) 1.1048(12) 0.5035(9) 0.325(16) Uani 1 1 d DU
H18A H 1.0046 1.0927 0.4735 0.488 Uiso 1 1 calc R
H18B H 1.0270 1.0821 0.5259 0.488 Uiso 1 1 calc R
H18C H 1.0096 1.1450 0.5076 0.488 Uiso 1 1 calc R
Br19 Br 0.70706(12) 1.08582(7) 0.52411(4) 0.1451(7) Uani 1 1 d .
N20 N 0.6815(4) 1.0655(3) 0.7221(2) 0.0675(17) Uani 1 1 d .
H20 H 0.7218 1.0663 0.7395 0.081 Uiso 1 1 calc R
C21 C 0.6257(5) 1.0560(3) 0.7433(3) 0.066(2) Uani 1 1 d .
O22 O 0.5649(4) 1.0585(3) 0.7257(2) 0.0807(16) Uani 1 1 d .
N23 N 0.7101(4) 1.0313(3) 0.8066(2) 0.0650(17) Uani 1 1 d .
C24 C 0.6445(5) 1.0408(3) 0.7914(3) 0.063(2) Uani 1 1 d .
C25 C 0.5918(5) 1.0376(3) 0.8185(3) 0.074(2) Uani 1 1 d .
H25 H 0.5447 1.0427 0.8056 0.088 Uiso 1 1 calc R
C26 C 0.6078(6) 1.0270(3) 0.8637(3) 0.076(3) Uani 1 1 d .
C27 C 0.6804(6) 1.0179(3) 0.8826(3) 0.074(2) Uani 1 1 d .
C28 C 0.7112(8) 1.0107(5) 0.9273(4) 0.104(4) Uani 1 1 d .
C29 C 0.7783(7) 1.0037(4) 0.9384(4) 0.091(3) Uani 1 1 d .
H29 H 0.7948 0.9986 0.9692 0.110 Uiso 1 1 calc R
C30 C 0.8262(6) 1.0030(4) 0.9102(3) 0.078(3) Uani 1 1 d .
H30 H 0.8742 0.9978 0.9207 0.094 Uiso 1 1 calc R
C31 C 0.8013(5) 1.0103(3) 0.8646(3) 0.072(2) Uani 1 1 d .
C32 C 0.7295(5) 1.0194(3) 0.8517(3) 0.066(2) Uani 1 1 d .
O33 O 0.5617(4) 1.0218(3) 0.8925(2) 0.091(2) Uani 1 1 d D
C34 C 0.4892(5) 1.0292(5) 0.8759(4) 0.099(3) Uani 1 1 d D
H34A H 0.4738 1.0005 0.8527 0.119 Uiso 1 1 calc R
H34B H 0.4808 1.0675 0.8627 0.119 Uiso 1 1 calc R
C35 C 0.4498(6) 1.0221(6) 0.9154(4) 0.114(4) Uani 1 1 d D
H35 H 0.4677 1.0487 0.9402 0.137 Uiso 1 1 calc R
C36 C 0.4606(12) 0.9595(8) 0.9302(8) 0.287(19) Uani 1 1 d D
H36A H 0.4371 0.9525 0.9563 0.430 Uiso 1 1 calc R
H36B H 0.5104 0.9519 0.9379 0.430 Uiso 1 1 calc R
H36C H 0.4411 0.9345 0.9057 0.430 Uiso 1 1 calc R
C37 C 0.3723(7) 1.0317(9) 0.8998(6) 0.177(8) Uani 1 1 d D
H37A H 0.3651 1.0704 0.8879 0.266 Uiso 1 1 calc R
H37B H 0.3464 1.0268 0.9251 0.266 Uiso 1 1 calc R
H37C H 0.3557 1.0042 0.8764 0.266 Uiso 1 1 calc R
Br38 Br 0.65596(10) 1.00781(8) 0.97626(4) 0.1378(6) Uani 1 1 d .
N39 N 0.8410(4) 1.0065(3) 0.8303(2) 0.0684(18) Uani 1 1 d .
H39 H 0.8184 1.0107 0.8031 0.082 Uiso 1 1 calc R
C40 C 0.9128(6) 0.9969(4) 0.8330(4) 0.079(3) Uani 1 1 d .
O41 O 0.9530(4) 0.9971(3) 0.8646(2) 0.096(2) Uani 1 1 d .
N42 N 0.8820(4) 0.9767(3) 0.7542(2) 0.0664(17) Uani 1 1 d .
C43 C 0.9316(5) 0.9857(4) 0.7863(3) 0.074(2) Uani 1 1 d .
C44 C 1.0007(5) 0.9883(4) 0.7802(4) 0.086(3) Uani 1 1 d .
H44 H 1.0343 0.9978 0.8051 0.103 Uiso 1 1 calc R
C45 C 1.0229(5) 0.9779(4) 0.7404(4) 0.086(3) Uani 1 1 d .
C46 C 0.9653(5) 0.9710(3) 0.6999(3) 0.067(2) Uani 1 1 d .
C47 C 0.9741(6) 0.9652(5) 0.6564(5) 0.105(4) Uani 1 1 d .
C48 C 0.9231(7) 0.9576(4) 0.6238(3) 0.085(3) Uani 1 1 d .
H48 H 0.9322 0.9556 0.5938 0.102 Uiso 1 1 calc R
C49 C 0.8529(5) 0.9522(4) 0.6338(4) 0.080(3) Uani 1 1 d .
H49 H 0.8160 0.9459 0.6102 0.096 Uiso 1 1 calc R
C50 C 0.8386(5) 0.9559(4) 0.6768(3) 0.074(3) Uani 1 1 d .
C51 C 0.8992(5) 0.9680(3) 0.7115(3) 0.071(2) Uani 1 1 d .
O52 O 1.0872(4) 0.9788(4) 0.7321(3) 0.110(2) Uani 1 1 d D
C53 C 1.1404(5) 0.9887(6) 0.7691(4) 0.123(4) Uani 1 1 d D
H53A H 1.1342 0.9620 0.7934 0.148 Uiso 1 1 calc R
H53B H 1.1353 1.0278 0.7803 0.148 Uiso 1 1 calc R
C54 C 1.2112(6) 0.9818(8) 0.7572(6) 0.176(8) Uani 1 1 d D
H54 H 1.2181 1.0120 0.7349 0.211 Uiso 1 1 calc R
C55 C 1.2199(7) 0.9258(8) 0.7358(8) 0.212(11) Uani 1 1 d D
H55A H 1.2621 0.9264 0.7214 0.318 Uiso 1 1 calc R
H55B H 1.1795 0.9182 0.7133 0.318 Uiso 1 1 calc R
H55C H 1.2240 0.8959 0.7585 0.318 Uiso 1 1 calc R
C56 C 1.2645(7) 0.9915(10) 0.7981(7) 0.217(11) Uani 1 1 d D
H56A H 1.2603 1.0304 0.8089 0.325 Uiso 1 1 calc R
H56B H 1.3113 0.9857 0.7904 0.325 Uiso 1 1 calc R
H56C H 1.2563 0.9646 0.8216 0.325 Uiso 1 1 calc R
Br57 Br 1.06417(8) 0.97044(8) 0.63422(6) 0.1362(6) Uani 1 1 d .
N58 N 0.7754(4) 0.9484(3) 0.6909(2) 0.0678(18) Uani 1 1 d .
H58 H 0.7756 0.9510 0.7200 0.081 Uiso 1 1 calc R
C59 C 0.7162(5) 0.9383(3) 0.6684(3) 0.069(2) Uani 1 1 d .
O60 O 0.6993(3) 0.9375(3) 0.6279(2) 0.0811(16) Uani 1 1 d .
N61 N 0.6802(4) 0.9135(3) 0.7405(2) 0.0648(17) Uani 1 1 d .
C62 C 0.6566(4) 0.9247(3) 0.6979(3) 0.0588(19) Uani 1 1 d .
C63 C 0.5893(5) 0.9251(3) 0.6807(3) 0.073(2) Uani 1 1 d .
H63 H 0.5748 0.9345 0.6503 0.087 Uiso 1 1 calc R
C64 C 0.5400(5) 0.9107(4) 0.7100(3) 0.076(2) Uani 1 1 d .
C65 C 0.5616(5) 0.9025(4) 0.7553(3) 0.074(2) Uani 1 1 d .
C66 C 0.5197(4) 0.8931(4) 0.7903(3) 0.076(2) Uani 1 1 d .
C67 C 0.5476(6) 0.8842(4) 0.8322(3) 0.075(2) Uani 1 1 d .
H67 H 0.5182 0.8794 0.8545 0.090 Uiso 1 1 calc R
C68 C 0.6151(5) 0.8819(3) 0.8434(3) 0.066(2) Uani 1 1 d .
H68 H 0.6328 0.8752 0.8739 0.079 Uiso 1 1 calc R
C69 C 0.6612(5) 0.8884(3) 0.8140(3) 0.066(2) Uani 1 1 d .
C70 C 0.6315(4) 0.9014(3) 0.7676(3) 0.063(2) Uani 1 1 d .
O71 O 0.4693(4) 0.9111(4) 0.6932(2) 0.106(2) Uani 1 1 d D
C72 C 0.4455(6) 0.9239(7) 0.6478(3) 0.128(5) Uani 1 1 d D
H72A H 0.4697 0.8996 0.6281 0.153 Uiso 1 1 calc R
H72B H 0.4554 0.9641 0.6415 0.153 Uiso 1 1 calc R
C73 C 0.3669(6) 0.9128(8) 0.6391(5) 0.148(6) Uani 1 1 d D
H73 H 0.3456 0.9373 0.6606 0.177 Uiso 1 1 calc R
C74 C 0.3375(8) 0.9331(11) 0.5929(5) 0.271(17) Uani 1 1 d D
H74A H 0.2869 0.9287 0.5886 0.407 Uiso 1 1 calc R
H74B H 0.3573 0.9105 0.5706 0.407 Uiso 1 1 calc R
H74C H 0.3493 0.9732 0.5897 0.407 Uiso 1 1 calc R
C75 C 0.3490(8) 0.8532(8) 0.6489(6) 0.186(9) Uani 1 1 d D
H75A H 0.2983 0.8489 0.6451 0.279 Uiso 1 1 calc R
H75B H 0.3683 0.8439 0.6798 0.279 Uiso 1 1 calc R
H75C H 0.3686 0.8276 0.6284 0.279 Uiso 1 1 calc R
Br76 Br 0.41678(6) 0.89624(8) 0.77867(5) 0.1211(5) Uani 1 1 d .
N77 N 0.7328(4) 0.8827(3) 0.8224(2) 0.0684(18) Uani 1 1 d .
H77 H 0.7542 0.8871 0.7989 0.082 Uiso 1 1 calc R
C78 C 0.7760(5) 0.8714(4) 0.8614(4) 0.077(2) Uani 1 1 d .
O79 O 0.7567(4) 0.8689(3) 0.8984(2) 0.0802(16) Uani 1 1 d .
N80 N 0.8608(4) 0.8531(3) 0.8121(3) 0.078(2) Uani 1 1 d .
C81 C 0.8507(6) 0.8619(3) 0.8539(3) 0.076(3) Uani 1 1 d .
C82 C 0.9022(5) 0.8606(4) 0.8912(4) 0.080(3) Uani 1 1 d .
H82 H 0.8903 0.8645 0.9205 0.096 Uiso 1 1 calc R
C83 C 0.9707(8) 0.8536(4) 0.8847(5) 0.108(4) Uani 1 1 d .
C84 C 0.9875(6) 0.8486(4) 0.8422(4) 0.082(3) Uani 1 1 d .
C85 C 1.0533(8) 0.8463(6) 0.8249(7) 0.134(5) Uani 1 1 d .
C86 C 1.0622(7) 0.8410(6) 0.7849(5) 0.113(4) Uani 1 1 d .
H86 H 1.1086 0.8422 0.7784 0.136 Uiso 1 1 calc R
C87 C 1.0098(7) 0.8334(4) 0.7491(5) 0.102(3) Uani 1 1 d .
H87 H 1.0193 0.8271 0.7195 0.122 Uiso 1 1 calc R
C88 C 0.9386(6) 0.8357(4) 0.7602(4) 0.085(3) Uani 1 1 d .
C89 C 0.9301(6) 0.8462(4) 0.8063(5) 0.095(3) Uani 1 1 d .
O90 O 1.0236(4) 0.8552(3) 0.9187(3) 0.103(2) Uani 1 1 d D
C91 C 1.0110(6) 0.8583(6) 0.9633(4) 0.129(5) Uani 1 1 d D
H91A H 0.9835 0.8248 0.9702 0.155 Uiso 1 1 calc R
H91B H 0.9833 0.8927 0.9673 0.155 Uiso 1 1 calc R
C92 C 1.0791(9) 0.8603(8) 0.9956(4) 0.182(9) Uani 1 1 d D
H92 H 1.1062 0.8949 0.9898 0.219 Uiso 1 1 calc R
C93 C 1.0602(10) 0.8620(9) 1.0438(4) 0.193(10) Uani 1 1 d D
H93A H 1.0362 0.8977 1.0483 0.289 Uiso 1 1 calc R
H93B H 1.1028 0.8595 1.0653 0.289 Uiso 1 1 calc R
H93C H 1.0297 0.8300 1.0481 0.289 Uiso 1 1 calc R
C94 C 1.1208(8) 0.8071(8) 0.9886(6) 0.214(12) Uani 1 1 d D
H94A H 1.1647 0.8077 1.0090 0.321 Uiso 1 1 calc R
H94B H 1.1305 0.8059 0.9577 0.321 Uiso 1 1 calc R
H94C H 1.0940 0.7734 0.9946 0.321 Uiso 1 1 calc R
Br95 Br 1.14043(9) 0.85682(14) 0.86650(8) 0.1990(11) Uani 1 1 d .
N96 N 0.8815(5) 0.8289(3) 0.7302(3) 0.086(2) Uani 1 1 d .
H96 H 0.8428 0.8332 0.7419 0.103 Uiso 1 1 calc R
C97 C 0.8697(6) 0.8170(4) 0.6863(4) 0.082(3) Uani 1 1 d .
O98 O 0.9182(5) 0.8156(3) 0.6628(3) 0.111(3) Uani 1 1 d .
N99 N 0.7497(5) 0.7952(3) 0.6955(3) 0.078(2) Uani 1 1 d .
C100 C 0.7973(8) 0.8083(4) 0.6668(3) 0.098(4) Uani 1 1 d .
C101 C 0.7770(8) 0.8118(5) 0.6211(4) 0.107(4) Uani 1 1 d .
H101 H 0.8102 0.8167 0.6011 0.129 Uiso 1 1 calc R
C102 C 0.7069(11) 0.8079(5) 0.6055(3) 0.124(5) Uani 1 1 d .
C103 C 0.6575(7) 0.7954(6) 0.6321(5) 0.111(4) Uani 1 1 d .
C104 C 0.5871(11) 0.7892(6) 0.6243(4) 0.125(5) Uani 1 1 d .
C105 C 0.5422(8) 0.7763(6) 0.6546(7) 0.135(5) Uani 1 1 d .
H105 H 0.4934 0.7757 0.6454 0.162 Uiso 1 1 calc R
C106 C 0.5703(6) 0.7638(4) 0.7002(4) 0.095(3) Uani 1 1 d .
H106 H 0.5405 0.7503 0.7203 0.114 Uiso 1 1 calc R
C107 C 0.6385(5) 0.7711(4) 0.7145(3) 0.078(3) Uani 1 1 d .
C108 C 0.6845(6) 0.7868(4) 0.6794(3) 0.074(2) Uani 1 1 d .
O109 O 0.6821(8) 0.8099(6) 0.5604(3) 0.189(6) Uani 1 1 d D
C110 C 0.7328(12) 0.8107(9) 0.5287(6) 0.276(13) Uani 1 1 d DU
C111 C 0.7500(13) 0.8723(10) 0.5218(7) 0.303(14) Uani 1 1 d DU
H111 H 0.7802 0.8885 0.5483 0.363 Uiso 1 1 calc R
C112 C 0.783(2) 0.8798(11) 0.4781(11) 0.367(19) Uani 1 1 d DU
H11A H 0.7924 0.9201 0.4737 0.551 Uiso 1 1 calc R
H11B H 0.7503 0.8658 0.4527 0.551 Uiso 1 1 calc R
H11C H 0.8262 0.8581 0.4804 0.551 Uiso 1 1 calc R
C113 C 0.6768(17) 0.9019(13) 0.5135(13) 0.38(2) Uani 1 1 d DU
H11D H 0.6828 0.9426 0.5083 0.577 Uiso 1 1 calc R
H11E H 0.6530 0.8966 0.5398 0.577 Uiso 1 1 calc R
H11F H 0.6488 0.8849 0.4873 0.577 Uiso 1 1 calc R
Br14 Br 0.53441(13) 0.80535(11) 0.56535(6) 0.1813(9) Uani 1 1 d .
N115 N 0.6745(4) 0.7595(3) 0.7554(3) 0.077(2) Uani 1 1 d .
H115 H 0.7201 0.7603 0.7571 0.093 Uiso 1 1 calc R
C116 C 0.6500(6) 0.7470(3) 0.7938(4) 0.079(3) Uani 1 1 d .
O117 O 0.5876(4) 0.7437(3) 0.7977(3) 0.095(2) Uani 1 1 d .
N118 N 0.7695(5) 0.7280(3) 0.8230(3) 0.079(2) Uani 1 1 d .
C119 C 0.7080(5) 0.7368(3) 0.8333(3) 0.074(2) Uani 1 1 d .
C120 C 0.6905(7) 0.7408(4) 0.8763(4) 0.097(3) Uani 1 1 d .
H120 H 0.6434 0.7448 0.8811 0.116 Uiso 1 1 calc R
C121 C 0.7444(9) 0.7388(5) 0.9126(4) 0.117(4) Uani 1 1 d .
C122 C 0.8113(7) 0.7295(4) 0.9049(4) 0.090(3) Uani 1 1 d .
C123 C 0.8728(7) 0.7244(5) 0.9369(5) 0.107(4) Uani 1 1 d .
C124 C 0.9324(9) 0.7158(5) 0.9257(4) 0.108(4) Uani 1 1 d .
H124 H 0.9712 0.7159 0.9486 0.130 Uiso 1 1 calc R
C125 C 0.9450(6) 0.7062(4) 0.8816(5) 0.097(4) Uani 1 1 d .
H125 H 0.9904 0.6972 0.8753 0.117 Uiso 1 1 calc R
C126 C 0.8902(6) 0.7102(4) 0.8482(3) 0.082(3) Uani 1 1 d .
C127 C 0.8213(5) 0.7211(3) 0.8574(4) 0.078(3) Uani 1 1 d .
O128 O 0.7305(5) 0.7483(4) 0.9552(3) 0.119(3) Uani 1 1 d D
C129 C 0.6596(9) 0.7615(10) 0.9616(5) 0.216(9) Uani 1 1 d DU
H12A H 0.6313 0.7265 0.9576 0.260 Uiso 1 1 calc R
H12B H 0.6398 0.7890 0.9385 0.260 Uiso 1 1 calc R
C130 C 0.6545(12) 0.7857(12) 1.0065(7) 0.276(12) Uani 1 1 d DU
H130 H 0.6677 0.7554 1.0293 0.332 Uiso 1 1 calc R
C131 C 0.7019(12) 0.8356(10) 1.0177(7) 0.231(10) Uani 1 1 d DU
H13A H 0.7003 0.8472 1.0487 0.346 Uiso 1 1 calc R
H13B H 0.6867 0.8672 0.9976 0.346 Uiso 1 1 calc R
H13C H 0.7496 0.8249 1.0142 0.346 Uiso 1 1 calc R
C132 C 0.5776(11) 0.8015(16) 1.0077(12) 0.35(2) Uani 1 1 d DU
H13D H 0.5722 0.8160 1.0374 0.523 Uiso 1 1 calc R
H13E H 0.5484 0.7677 1.0012 0.523 Uiso 1 1 calc R
H13F H 0.5633 0.8308 0.9852 0.523 Uiso 1 1 calc R
Br33 Br 0.87004(11) 0.73771(8) 0.99962(5) 0.1494(7) Uani 1 1 d .
N134 N 0.8935(4) 0.7030(3) 0.8009(3) 0.085(2) Uani 1 1 d .
H134 H 0.8539 0.7037 0.7828 0.102 Uiso 1 1 calc R
C135 C 0.9512(5) 0.6953(4) 0.7824(4) 0.087(3) Uani 1 1 d .
O136 O 1.0108(4) 0.6959(3) 0.8018(3) 0.104(2) Uani 1 1 d .
N137 N 0.8696(5) 0.6817(3) 0.7128(3) 0.080(2) Uani 1 1 d .
C138 C 0.9355(6) 0.6873(4) 0.7322(5) 0.094(3) Uani 1 1 d .
C139 C 0.9929(7) 0.6893(5) 0.7073(6) 0.114(4) Uani 1 1 d .
H139 H 1.0390 0.6944 0.7220 0.137 Uiso 1 1 calc R
C140 C 0.9797(7) 0.6837(5) 0.6608(6) 0.111(4) Uani 1 1 d .
C141 C 0.9089(8) 0.6769(4) 0.6393(5) 0.105(4) Uani 1 1 d .
C142 C 0.8921(10) 0.6714(5) 0.5929(6) 0.125(5) Uani 1 1 d .
H142 H 0.9275 0.6752 0.5743 0.150 Uiso 1 1 calc R
C143 C 0.8262(10) 0.6607(6) 0.5744(4) 0.118(4) Uani 1 1 d .
H143 H 0.8161 0.6560 0.5429 0.141 Uiso 1 1 calc R
C144 C 0.7723(8) 0.6564(4) 0.6002(4) 0.111(4) Uani 1 1 d .
H144 H 0.7264 0.6477 0.5867 0.133 Uiso 1 1 calc R
C145 C 0.7864(7) 0.6649(4) 0.6443(3) 0.090(3) Uani 1 1 d .
C146 C 0.8576(6) 0.6739(4) 0.6689(4) 0.088(3) Uani 1 1 d .
O147 O 1.0281(6) 0.6865(4) 0.6346(4) 0.151(4) Uani 1 1 d D
C148 C 1.1003(9) 0.6942(6) 0.6545(6) 0.207(9) Uani 1 1 d DU
H14A H 1.1312 0.6832 0.6326 0.248 Uiso 1 1 calc R
H14B H 1.1105 0.6691 0.6809 0.248 Uiso 1 1 calc R
C149 C 1.1150(10) 0.7546(7) 0.6686(8) 0.235(10) Uani 1 1 d DU
H149 H 1.0853 0.7650 0.6919 0.281 Uiso 1 1 calc R
C150 C 1.0973(14) 0.7934(7) 0.6283(8) 0.257(11) Uani 1 1 d DU
H15C H 1.1082 0.8328 0.6372 0.386 Uiso 1 1 calc R
H15D H 1.0476 0.7902 0.6170 0.386 Uiso 1 1 calc R
H15E H 1.1246 0.7823 0.6048 0.386 Uiso 1 1 calc R
C151 C 1.1929(11) 0.7609(12) 0.6888(10) 0.328(15) Uani 1 1 d DU
H15F H 1.2021 0.8002 0.6984 0.492 Uiso 1 1 calc R
H15G H 1.2223 0.7510 0.6661 0.492 Uiso 1 1 calc R
H15H H 1.2034 0.7354 0.7145 0.492 Uiso 1 1 calc R
N152 N 0.7257(5) 0.6563(3) 0.6717(3) 0.084(2) Uani 1 1 d .
O153 O 0.6708(5) 0.6563(3) 0.6494(2) 0.106(2) Uani 1 1 d .
O154 O 0.7334(3) 0.6496(3) 0.7108(2) 0.0830(17) Uani 1 1 d .

loop_
_atom_site_aniso_label
_atom_site_aniso_U_11
_atom_site_aniso_U_22
_atom_site_aniso_U_33
_atom_site_aniso_U_23
_atom_site_aniso_U_13
_atom_site_aniso_U_12
N1 0.106(6) 0.053(4) 0.064(5) 0.001(3) 0.017(5) 0.006(4)
C2 0.086(6) 0.042(4) 0.100(7) 0.009(4) 0.046(6) 0.004(4)
C3 0.102(7) 0.077(6) 0.080(7) 0.012(5) 0.019(6) 0.012(5)
C4 0.182(13) 0.066(6) 0.115(10) 0.019(6) 0.100(11) 0.033(7)
C5 0.141(9) 0.058(5) 0.053(6) -0.003(4) 0.033(6) 0.019(5)
C6 0.237(18) 0.095(8) 0.027(5) 0.002(5) 0.030(8) 0.021(9)
C7 0.110(8) 0.075(7) 0.097(8) -0.008(5) 0.016(7) 0.007(6)
C8 0.108(7) 0.078(6) 0.056(6) 0.000(4) 0.012(5) 0.015(5)
C9 0.130(8) 0.047(5) 0.053(5) 0.006(4) -0.002(6) 0.017(5)
C10 0.105(7) 0.044(4) 0.073(6) 0.004(4) 0.043(6) 0.013(4)
C11 0.094(8) 0.054(6) 0.136(11) 0.014(6) 0.019(8) -0.010(5)
O12 0.106(5) 0.092(5) 0.092(5) 0.003(4) 0.003(4) -0.002(4)
O13 0.090(5) 0.093(5) 0.221(11) 0.004(6) 0.056(6) -0.005(4)
O14 0.174(8) 0.090(5) 0.095(5) 0.003(4) 0.073(6) -0.002(5)
C15 0.30(2) 0.088(8) 0.170(12) -0.023(8) 0.176(14) -0.031(10)
C16 0.39(2) 0.203(16) 0.210(14) -0.032(13) 0.236(17) -0.033(17)
C17 0.42(3) 0.26(2) 0.157(17) -0.080(16) 0.17(2) -0.05(2)
C18 0.45(3) 0.28(3) 0.33(3) -0.03(2) 0.31(3) -0.07(2)
Br19 0.241(2) 0.1419(12) 0.0580(7) -0.0005(7) 0.0385(9) -0.0043(12)
N20 0.078(4) 0.071(4) 0.054(4) -0.008(3) 0.009(3) 0.002(3)
C21 0.072(6) 0.054(5) 0.073(6) -0.011(4) 0.011(5) 0.000(4)
O22 0.089(5) 0.079(4) 0.078(4) -0.001(3) 0.024(4) 0.002(3)
N23 0.079(5) 0.057(4) 0.062(4) -0.003(3) 0.021(4) 0.003(3)
C24 0.089(6) 0.053(5) 0.047(4) -0.002(3) 0.011(4) -0.008(4)
C25 0.090(6) 0.055(5) 0.081(7) -0.017(4) 0.031(5) -0.010(4)
C26 0.125(8) 0.053(5) 0.052(5) -0.004(4) 0.024(5) 0.003(5)
C27 0.113(8) 0.049(5) 0.065(6) -0.002(4) 0.028(5) -0.005(4)
C28 0.165(12) 0.097(8) 0.065(7) 0.015(5) 0.066(8) -0.001(7)
C29 0.116(9) 0.074(6) 0.083(7) -0.002(5) 0.008(7) -0.017(6)
C30 0.118(8) 0.064(5) 0.049(5) -0.002(4) -0.004(5) -0.002(5)
C31 0.102(7) 0.051(5) 0.064(6) -0.009(4) 0.020(5) -0.008(4)
C32 0.101(7) 0.046(4) 0.053(5) 0.002(3) 0.019(5) 0.004(4)
O33 0.124(6) 0.088(4) 0.072(4) -0.008(3) 0.053(4) -0.012(4)
C34 0.114(9) 0.098(8) 0.093(8) 0.002(6) 0.045(7) 0.004(6)
C35 0.110(9) 0.113(9) 0.131(11) 0.028(8) 0.057(8) 0.007(7)
C36 0.30(3) 0.29(3) 0.33(4) -0.13(3) 0.22(3) -0.08(3)
C37 0.201(19) 0.22(2) 0.129(13) 0.034(13) 0.072(13) 0.029(15)
Br38 0.1788(14) 0.1726(14) 0.0722(8) 0.0163(8) 0.0531(9) 0.0108(11)
N39 0.094(5) 0.055(4) 0.054(4) -0.003(3) 0.002(4) -0.013(3)
C40 0.091(7) 0.050(5) 0.092(8) 0.009(5) 0.002(6) -0.023(5)
O41 0.112(5) 0.104(5) 0.065(4) 0.000(4) -0.010(4) -0.002(4)
N42 0.078(5) 0.054(4) 0.070(5) 0.005(3) 0.020(4) 0.002(3)
C43 0.069(6) 0.079(6) 0.074(6) -0.009(5) 0.005(5) 0.004(4)
C44 0.077(6) 0.087(7) 0.091(7) 0.001(5) 0.002(5) 0.012(5)
C45 0.086(7) 0.068(6) 0.112(9) 0.010(5) 0.038(7) -0.002(5)
C46 0.085(6) 0.039(4) 0.085(6) 0.011(4) 0.040(5) 0.010(4)
C47 0.081(7) 0.115(9) 0.133(11) -0.013(7) 0.063(8) -0.011(6)
C48 0.134(9) 0.071(6) 0.055(5) -0.006(4) 0.028(6) 0.017(6)
C49 0.090(6) 0.058(5) 0.099(7) 0.001(5) 0.042(6) 0.012(4)
C50 0.109(7) 0.058(5) 0.066(6) 0.007(4) 0.048(6) 0.002(5)
C51 0.099(7) 0.044(4) 0.070(6) 0.004(4) 0.009(5) -0.009(4)
O52 0.078(5) 0.123(6) 0.131(7) -0.010(5) 0.018(5) 0.011(4)
C53 0.066(6) 0.166(12) 0.138(11) -0.004(9) 0.016(7) -0.019(7)
C54 0.131(13) 0.22(2) 0.179(17) -0.085(15) 0.032(12) 0.043(13)
C55 0.075(8) 0.24(2) 0.33(3) -0.03(2) 0.060(13) 0.041(11)
C56 0.079(9) 0.31(3) 0.26(3) -0.02(2) 0.008(13) 0.009(13)
Br57 0.1089(9) 0.1847(15) 0.1283(12) -0.0006(10) 0.0624(9) -0.0059(9)
N58 0.093(5) 0.063(4) 0.047(4) 0.003(3) 0.009(4) -0.003(4)
C59 0.101(7) 0.051(5) 0.052(5) -0.002(4) -0.004(5) 0.022(4)
O60 0.102(4) 0.091(4) 0.051(4) -0.001(3) 0.013(3) -0.004(3)
N61 0.089(5) 0.053(4) 0.053(4) 0.008(3) 0.011(4) 0.013(3)
C62 0.059(5) 0.050(4) 0.067(5) -0.008(4) 0.009(4) 0.000(3)
C63 0.117(8) 0.064(5) 0.037(4) 0.001(4) 0.013(5) -0.011(5)
C64 0.067(6) 0.081(6) 0.079(6) -0.025(5) 0.003(5) -0.003(4)
C65 0.093(7) 0.076(6) 0.055(5) -0.010(4) 0.012(5) -0.001(5)
C66 0.042(4) 0.105(7) 0.078(7) 0.007(5) 0.001(4) 0.005(4)
C67 0.104(8) 0.068(5) 0.054(5) -0.011(4) 0.018(5) -0.011(5)
C68 0.080(6) 0.065(5) 0.057(5) -0.013(4) 0.021(5) -0.002(4)
C69 0.084(6) 0.041(4) 0.073(6) 0.002(4) 0.009(5) -0.004(4)
C70 0.066(5) 0.048(4) 0.078(6) 0.001(4) 0.025(4) -0.007(4)
O71 0.080(4) 0.149(7) 0.087(5) -0.004(4) 0.006(4) 0.000(4)
C72 0.117(9) 0.205(15) 0.051(6) -0.002(7) -0.022(6) 0.022(9)
C73 0.094(9) 0.23(2) 0.105(10) 0.015(11) -0.024(8) -0.016(10)
C74 0.105(11) 0.59(5) 0.104(12) -0.07(2) -0.049(10) 0.04(2)
C75 0.118(12) 0.29(3) 0.141(14) -0.021(16) -0.021(10) -0.070(15)
Br76 0.0791(7) 0.1837(14) 0.1041(9) 0.0103(9) 0.0258(6) 0.0003(8)
N77 0.094(5) 0.062(4) 0.051(4) -0.003(3) 0.015(4) -0.009(3)
C78 0.078(6) 0.080(6) 0.072(7) -0.011(5) 0.009(5) -0.014(5)
O79 0.113(5) 0.070(4) 0.057(4) -0.001(3) 0.011(3) -0.012(3)
N80 0.085(5) 0.058(4) 0.089(6) 0.011(4) 0.004(4) -0.002(4)
C81 0.121(8) 0.038(4) 0.068(6) 0.011(4) 0.011(6) 0.008(4)
C82 0.080(6) 0.061(5) 0.090(7) -0.003(4) -0.022(6) 0.005(4)
C83 0.129(11) 0.057(6) 0.136(12) 0.005(6) 0.014(10) -0.002(6)
C84 0.086(7) 0.063(6) 0.095(8) 0.020(5) 0.001(6) -0.001(5)
C85 0.118(11) 0.098(9) 0.173(16) 0.036(10) -0.025(11) 0.000(7)
C86 0.088(8) 0.157(12) 0.097(9) 0.003(9) 0.020(8) 0.000(7)
C87 0.125(10) 0.076(7) 0.112(9) -0.008(6) 0.041(8) 0.007(6)
C88 0.095(7) 0.049(5) 0.105(8) 0.005(5) -0.005(7) -0.004(4)
C89 0.114(9) 0.047(5) 0.128(10) 0.015(5) 0.030(8) 0.008(5)
O90 0.087(5) 0.106(5) 0.102(6) 0.009(4) -0.039(4) -0.002(4)
C91 0.138(11) 0.111(9) 0.116(11) -0.018(8) -0.062(9) -0.012(8)
C92 0.22(2) 0.190(18) 0.118(13) -0.037(12) -0.056(13) 0.070(16)
C93 0.191(18) 0.24(2) 0.125(14) -0.040(14) -0.049(13) 0.095(16)
C94 0.21(2) 0.22(2) 0.171(18) 0.043(16) -0.096(17) -0.091(19)
Br95 0.0969(10) 0.313(3) 0.179(2) 0.047(2) -0.0085(12) -0.0071(14)
N96 0.128(7) 0.055(4) 0.076(6) 0.009(4) 0.022(5) 0.026(4)
C97 0.108(8) 0.062(6) 0.078(7) 0.020(5) 0.018(6) 0.009(5)
O98 0.157(7) 0.070(4) 0.123(6) 0.013(4) 0.076(6) 0.014(4)
N99 0.129(7) 0.044(4) 0.059(4) -0.005(3) 0.006(5) 0.007(4)
C100 0.175(12) 0.054(5) 0.063(6) -0.009(4) 0.012(7) 0.029(6)
C101 0.150(11) 0.101(8) 0.068(7) -0.026(6) 0.002(7) -0.033(8)
C102 0.238(18) 0.084(7) 0.046(6) -0.002(5) 0.004(9) -0.039(9)
C103 0.096(8) 0.127(10) 0.102(10) -0.031(8) -0.018(7) -0.019(7)
C104 0.188(16) 0.111(9) 0.072(8) -0.006(7) 0.001(9) 0.015(10)
C105 0.102(9) 0.125(11) 0.164(16) -0.033(10) -0.029(10) -0.003(8)
C106 0.106(9) 0.075(6) 0.102(9) 0.003(6) 0.009(7) 0.006(6)
C107 0.089(7) 0.058(5) 0.082(7) -0.012(4) -0.006(6) 0.007(4)
C108 0.112(8) 0.056(5) 0.048(5) -0.012(4) -0.015(5) -0.002(5)
O109 0.282(15) 0.229(12) 0.046(5) -0.001(6) -0.012(7) -0.121(11)
C110 0.43(4) 0.26(2) 0.100(13) -0.036(16) -0.088(19) 0.01(2)
C111 0.49(4) 0.23(2) 0.157(17) -0.04(2) -0.07(2) 0.07(2)
C112 0.57(5) 0.17(2) 0.39(4) -0.04(3) 0.16(4) 0.06(3)
C113 0.49(5) 0.31(3) 0.35(5) -0.08(3) 0.06(4) 0.11(4)
Br14 0.2003(19) 0.227(2) 0.0953(11) -0.0225(12) -0.0539(12) 0.0340(16)
N115 0.077(5) 0.081(5) 0.073(5) -0.010(4) 0.006(4) -0.010(4)
C116 0.083(7) 0.038(4) 0.113(9) -0.020(5) 0.002(6) -0.010(4)
O117 0.103(6) 0.063(4) 0.117(6) 0.000(3) 0.011(4) -0.004(3)
N118 0.088(6) 0.060(4) 0.085(5) 0.003(4) -0.003(5) -0.004(4)
C119 0.097(7) 0.042(4) 0.085(7) 0.003(4) 0.019(6) 0.006(4)
C120 0.138(9) 0.075(6) 0.083(8) 0.015(5) 0.035(7) 0.011(6)
C121 0.171(14) 0.097(8) 0.080(9) -0.001(6) 0.010(9) -0.038(8)
C122 0.118(9) 0.078(6) 0.071(7) 0.006(5) 0.001(7) -0.027(6)
C123 0.096(8) 0.096(8) 0.122(10) 0.024(7) -0.014(8) -0.022(7)
C124 0.142(12) 0.082(7) 0.086(9) -0.010(6) -0.034(8) -0.027(7)
C125 0.083(7) 0.055(6) 0.147(12) -0.003(6) -0.006(7) -0.004(5)
C126 0.106(8) 0.062(5) 0.076(7) -0.005(4) -0.003(6) 0.003(5)
C127 0.092(7) 0.043(5) 0.094(7) -0.005(4) -0.001(6) -0.016(4)
O128 0.163(8) 0.126(6) 0.072(5) 0.010(4) 0.025(5) -0.003(6)
C129 0.25(2) 0.34(3) 0.067(8) -0.027(11) 0.053(11) -0.079(18)
C130 0.32(2) 0.34(3) 0.197(16) -0.119(18) 0.132(19) -0.06(2)
C131 0.30(3) 0.24(2) 0.148(17) -0.045(15) 0.025(18) 0.009(18)
C132 0.31(2) 0.41(5) 0.35(4) -0.18(3) 0.13(3) -0.05(3)
Br33 0.1995(17) 0.1544(13) 0.0789(9) 0.0038(8) -0.0345(10) -0.0138(12)
N134 0.082(5) 0.058(4) 0.110(7) 0.006(4) -0.004(5) 0.001(4)
C135 0.066(6) 0.066(6) 0.126(10) -0.016(5) -0.002(6) 0.000(4)
O136 0.076(5) 0.103(5) 0.130(6) -0.008(4) 0.002(4) -0.001(4)
N137 0.119(7) 0.044(4) 0.077(6) -0.005(3) 0.013(5) -0.004(4)
C138 0.104(8) 0.046(5) 0.134(10) -0.002(5) 0.018(8) -0.004(5)
C139 0.103(8) 0.097(8) 0.152(13) -0.030(8) 0.053(9) 0.000(6)
C140 0.114(10) 0.068(7) 0.163(14) -0.005(7) 0.063(10) -0.004(6)
C141 0.148(12) 0.067(6) 0.109(10) -0.012(6) 0.051(9) -0.011(6)
C142 0.188(16) 0.061(7) 0.140(14) 0.000(7) 0.075(12) -0.004(8)
C143 0.176(14) 0.107(9) 0.078(8) -0.002(7) 0.050(9) -0.006(9)
C144 0.166(12) 0.062(6) 0.102(9) 0.006(6) 0.014(9) 0.000(7)
C145 0.144(10) 0.071(6) 0.057(6) 0.004(5) 0.025(6) 0.007(6)
C146 0.116(8) 0.043(5) 0.110(9) 0.013(5) 0.032(7) 0.010(5)
O147 0.144(8) 0.127(7) 0.206(11) -0.023(7) 0.111(8) -0.015(6)
C148 0.26(2) 0.149(10) 0.25(2) -0.068(11) 0.191(18) -0.035(12)
C149 0.254(17) 0.144(13) 0.33(3) -0.057(13) 0.140(19) -0.079(15)
C150 0.36(3) 0.131(13) 0.32(3) -0.067(13) 0.19(2) -0.029(18)
C151 0.25(2) 0.34(4) 0.42(4) -0.12(3) 0.13(2) -0.07(2)
N152 0.100(6) 0.057(4) 0.083(6) -0.016(4) -0.032(6) 0.006(4)
O153 0.146(7) 0.110(6) 0.059(4) -0.014(4) 0.004(5) 0.004(5)
O154 0.091(4) 0.102(5) 0.054(4) -0.006(3) 0.001(3) 0.011(3)

loop_
_atom_type_symbol
_atom_type_description
_atom_type_scat_dispersion_real
_atom_type_scat_dispersion_imag
_atom_type_scat_source
C C 0.0181 0.0091 'International Tables Vol C Tables 4.2.6.8 and 6.1.1.4'
H H 0.0000 0.0000 'International Tables Vol C Tables 4.2.6.8 and 6.1.1.4'
N N 0.0311 0.0180 'International Tables Vol C Tables 4.2.6.8 and 6.1.1.4'
O O 0.0492 0.0322 'International Tables Vol C Tables 4.2.6.8 and 6.1.1.4'
Br Br -0.6763 1.2805 'International Tables Vol C Tables 4.2.6.8 and 6.1.1.4'
Cl Cl 0.3639 0.7018 'International Tables Vol C Tables 4.2.6.8 and 6.1.1.4'

loop_
_geom_angle_atom_site_label_1
_geom_angle_atom_site_label_2
_geom_angle_atom_site_label_3
_geom_angle
C2 N1 C10 118.9(8)
N1 C2 C3 126.6(11)
N1 C2 C11 114.8(9)
C3 C2 C11 118.6(10)
C2 C3 C4 116.7(10)
C3 C4 O14 125.1(12)
C3 C4 C5 122.2(10)
O14 C4 C5 112.7(13)
C6 C5 C10 115.9(11)
C6 C5 C4 131.6(11)
C10 C5 C4 112.3(11)
C7 C6 C5 127.8(9)
C7 C6 Br19 109.1(11)
C5 C6 Br19 123.1(12)
C6 C7 C8 115.0(11)
C9 C8 C7 122.6(11)
C8 C9 N20 125.7(10)
C8 C9 C10 119.2(9)
N20 C9 C10 115.1(9)
N1 C10 C9 117.8(8)
N1 C10 C5 123.2(9)
C9 C10 C5 118.8(10)
O12 C11 O13 126.2(13)
O12 C11 C2 117.9(10)
O13 C11 C2 115.9(13)
C15 O14 C4 118.2(11)
O14 C15 C16 111.6(13)
C17 C16 C15 108.7(12)
C17 C16 C18 110.4(14)
C15 C16 C18 106.2(14)
C21 N20 C9 129.7(8)
O22 C21 N20 125.1(9)
O22 C21 C24 121.4(8)
N20 C21 C24 113.5(8)
C24 N23 C32 119.6(7)
N23 C24 C25 122.8(8)
N23 C24 C21 118.3(8)
C25 C24 C21 118.9(9)
C26 C25 C24 120.5(10)
O33 C26 C25 125.6(10)
O33 C26 C27 115.5(8)
C25 C26 C27 118.9(9)
C28 C27 C32 113.5(10)
C28 C27 C26 130.4(9)
C32 C27 C26 116.0(8)
C29 C28 C27 122.2(9)
C29 C28 Br38 115.8(10)
C27 C28 Br38 121.9(11)
C28 C29 C30 126.2(11)
C29 C30 C31 116.5(10)
N39 C31 C30 125.3(9)
N39 C31 C32 115.9(8)
C30 C31 C32 118.6(9)
N23 C32 C31 115.0(8)
N23 C32 C27 122.2(9)
C31 C32 C27 122.7(8)
C26 O33 C34 118.3(8)
O33 C34 C35 106.9(8)
C34 C35 C37 109.0(10)
C34 C35 C36 105.6(10)
C37 C35 C36 108.5(12)
C31 N39 C40 128.5(8)
O41 C40 N39 127.1(10)
O41 C40 C43 123.1(10)
N39 C40 C43 109.7(9)
C43 N42 C51 118.0(8)
N42 C43 C44 123.3(9)
N42 C43 C40 118.2(8)
C44 C43 C40 118.5(9)
C45 C44 C43 123.0(10)
O52 C45 C44 126.7(11)
O52 C45 C46 117.1(9)
C44 C45 C46 115.9(8)
C47 C46 C51 119.4(10)
C47 C46 C45 127.0(9)
C51 C46 C45 113.5(8)
C48 C47 C46 123.9(9)
C48 C47 Br57 111.7(10)
C46 C47 Br57 124.4(10)
C47 C48 C49 119.6(9)
C50 C49 C48 121.1(10)
N58 C50 C49 126.7(10)
N58 C50 C51 117.5(7)
C49 C50 C51 115.7(9)
C46 C51 N42 125.6(9)
C46 C51 C50 120.1(8)
N42 C51 C50 114.2(8)
C45 O52 C53 117.3(9)
O52 C53 C54 112.8(10)
C53 C54 C55 111.7(12)
C53 C54 C56 109.7(12)
C55 C54 C56 112.5(13)
C59 N58 C50 129.9(8)
O60 C59 N58 129.4(9)
O60 C59 C62 116.4(9)
N58 C59 C62 114.3(7)
C62 N61 C70 116.6(7)
N61 C62 C63 124.3(8)
N61 C62 C59 113.8(7)
C63 C62 C59 121.9(8)
C62 C63 C64 117.3(8)
C65 C64 O71 120.4(9)
C65 C64 C63 120.5(8)
O71 C64 C63 118.8(9)
C70 C65 C64 115.2(8)
C70 C65 C66 116.2(8)
C64 C65 C66 128.6(9)
C67 C66 C65 122.1(8)
C67 C66 Br76 116.3(7)
C65 C66 Br76 121.5(7)
C68 C67 C66 121.0(9)
C67 C68 C69 123.7(9)
C68 C69 N77 127.4(8)
C68 C69 C70 116.3(8)
N77 C69 C70 116.4(7)
C65 C70 N61 125.5(8)
C65 C70 C69 120.6(8)
N61 C70 C69 113.9(7)
C64 O71 C72 121.7(8)
O71 C72 C73 108.2(9)
C75 C73 C74 114.5(13)
C75 C73 C72 112.3(12)
C74 C73 C72 110.1(11)
C78 N77 C69 130.8(7)
O79 C78 N77 124.2(9)
O79 C78 C81 123.4(9)
N77 C78 C81 112.5(8)
C81 N80 C89 114.5(9)
N80 C81 C82 125.6(10)
N80 C81 C78 116.1(9)
C82 C81 C78 118.2(9)
C83 C82 C81 118.8(11)
O90 C83 C84 117.5(12)
O90 C83 C82 122.2(13)
C84 C83 C82 120.2(12)
C83 C84 C89 116.6(11)
C83 C84 C85 132.7(13)
C89 C84 C85 110.7(12)
C86 C85 C84 127.0(14)
C86 C85 Br95 113.9(14)
C84 C85 Br95 119.1(14)
C85 C86 C87 125.4(13)
C86 C87 C88 115.2(11)
N96 C88 C89 118.5(10)
N96 C88 C87 123.7(11)
C89 C88 C87 117.8(11)
N80 C89 C84 124.0(11)
N80 C89 C88 112.6(11)
C84 C89 C88 123.4(11)
C83 O90 C91 121.2(10)
O90 C91 C92 111.3(11)
C94 C92 C91 108.4(11)
C94 C92 C93 110.7(13)
C91 C92 C93 107.6(13)
C88 N96 C97 134.7(10)
O98 C97 N96 121.7(11)
O98 C97 C100 121.6(11)
N96 C97 C100 116.6(10)
C108 N99 C100 119.7(9)
C101 C100 N99 121.1(13)
C101 C100 C97 121.1(13)
N99 C100 C97 117.8(9)
C102 C101 C100 117.8(13)
C103 C102 C101 123.6(11)
C103 C102 O109 114.3(16)
C101 C102 O109 121.8(15)
C104 C103 C102 133.8(14)
C104 C103 C108 111.5(13)
C102 C103 C108 114.8(11)
C103 C104 C105 128.4(13)
C103 C104 Br14 121.2(12)
C105 C104 Br14 110.2(14)
C104 C105 C106 119.2(13)
C107 C106 C105 120.2(12)
C106 C107 N115 128.5(10)
C106 C107 C108 117.1(10)
N115 C107 C108 113.9(8)
N99 C108 C103 122.5(10)
N99 C108 C107 114.2(8)
C103 C108 C107 123.2(10)
C102 O109 C110 118.1(15)
O109 C110 C111 106.5(14)
C110 C111 C112 110.6(16)
C110 C111 C113 103.6(15)
C112 C111 C113 106.5(16)
C116 N115 C107 129.0(9)
O117 C116 N115 124.4(10)
O117 C116 C119 122.4(10)
N115 C116 C119 113.2(9)
C119 N118 C127 116.7(9)
N118 C119 C120 126.1(10)
N118 C119 C116 116.1(9)
C120 C119 C116 117.7(10)
C119 C120 C121 118.2(12)
C122 C121 O128 120.3(13)
C122 C121 C120 119.5(12)
O128 C121 C120 120.2(15)
C121 C122 C123 128.2(12)
C121 C122 C127 116.2(10)
C123 C122 C127 115.5(12)
C124 C123 C122 122.6(14)
C124 C123 Br33 116.2(10)
C122 C123 Br33 120.9(11)
C123 C124 C125 124.5(12)
C126 C125 C124 117.9(11)
C125 C126 C127 121.7(10)
C125 C126 N134 125.7(11)
C127 C126 N134 112.7(9)
N118 C127 C126 119.4(9)
N118 C127 C122 122.8(10)
C126 C127 C122 117.6(10)
C121 O128 C129 118.5(11)
O128 C129 C130 113.0(13)
C129 C130 C131 112.8(15)
C129 C130 C132 107.5(16)
C131 C130 C132 111.8(17)
C135 N134 C126 125.9(9)
O136 C135 N134 126.3(12)
O136 C135 C138 121.8(11)
N134 C135 C138 111.9(9)
C146 N137 C138 118.3(10)
N137 C138 C139 122.8(13)
N137 C138 C135 119.8(10)
C139 C138 C135 117.4(12)
C140 C139 C138 118.6(13)
O147 C140 C139 123.7(14)
O147 C140 C141 116.8(15)
C139 C140 C141 119.4(12)
C142 C141 C146 122.5(14)
C142 C141 C140 122.2(14)
C146 C141 C140 115.3(12)
C143 C142 C141 120.4(14)
C142 C143 C144 121.7(14)
C145 C144 C143 118.9(14)
C144 C145 C146 124.3(12)
C144 C145 N152 116.8(12)
C146 C145 N152 118.3(9)
N137 C146 C141 125.3(12)
N137 C146 C145 122.6(10)
C141 C146 C145 112.0(11)
C140 O147 C148 119.0(13)
O147 C148 C149 111.7(12)
C148 C149 C150 109.2(14)
C148 C149 C151 109.7(15)
C150 C149 C151 110.7(14)
O153 N152 O154 123.4(10)
O153 N152 C145 112.9(10)
O154 N152 C145 123.7(9)

loop_
_geom_bond_atom_site_label_1
_geom_bond_atom_site_label_2
_geom_bond_distance
N1 C2 1.326(11)
N1 C10 1.343(12)
C2 C3 1.341(14)
C2 C11 1.515(16)
C3 C4 1.396(18)
C4 O14 1.401(14)
C4 C5 1.472(18)
C5 C6 1.362(19)
C5 C10 1.459(13)
C6 C7 1.347(19)
C6 Br19 1.971(9)
C7 C8 1.474(16)
C8 C9 1.331(14)
C9 N20 1.375(11)
C9 C10 1.454(14)
C11 O12 1.278(15)
C11 O13 1.242(14)
O14 C15 1.400(14)
C15 C16 1.538(15)
C16 C17 1.521(16)
C16 C18 1.555(17)
N20 C21 1.354(11)
C21 O22 1.226(11)
C21 C24 1.494(12)
N23 C24 1.310(11)
N23 C32 1.391(11)
C24 C25 1.400(12)
C25 C26 1.381(13)
C26 O33 1.339(11)
C26 C27 1.462(15)
C27 C28 1.408(16)
C27 C32 1.425(13)
C28 C29 1.310(17)
C28 Br38 1.948(9)
C29 C30 1.345(16)
C30 C31 1.406(13)
C31 N39 1.380(11)
C31 C32 1.411(14)
O33 C34 1.437(11)
C34 C35 1.514(12)
C35 C37 1.529(14)
C35 C36 1.546(15)
N39 C40 1.403(13)
C40 O41 1.146(12)
C40 C43 1.532(15)
N42 C43 1.285(11)
N42 C51 1.394(12)
C43 C44 1.380(14)
C44 C45 1.357(15)
C45 O52 1.309(12)
C45 C46 1.546(15)
C46 C47 1.356(16)
C46 C51 1.379(13)
C47 C48 1.306(16)
C47 Br57 1.963(9)
C48 C49 1.444(15)
C49 C50 1.370(13)
C50 N58 1.366(12)
C50 C51 1.490(14)
O52 C53 1.429(12)
C53 C54 1.479(13)
C54 C55 1.490(15)
C54 C56 1.514(15)
N58 C59 1.273(11)
C59 O60 1.221(10)
C59 C62 1.591(13)
N61 C62 1.329(10)
N61 C70 1.368(10)
C62 C63 1.337(12)
C63 C64 1.433(13)
C64 C65 1.388(13)
C64 O71 1.396(11)
C65 C70 1.357(13)
C65 C66 1.441(13)
C66 C67 1.321(13)
C66 Br76 1.982(8)
C67 C68 1.308(13)
C68 C69 1.356(12)
C69 N77 1.386(12)
C69 C70 1.471(13)
O71 C72 1.415(11)
C72 C73 1.535(13)
C73 C75 1.487(15)
C73 C74 1.507(14)
N77 C78 1.372(12)
C78 O79 1.231(11)
C78 C81 1.516(14)
N80 C81 1.321(12)
N80 C89 1.391(14)
C81 C82 1.398(13)
C82 C83 1.382(17)
C83 O90 1.349(15)
C83 C84 1.372(17)
C84 C89 1.444(16)
C84 C85 1.45(2)
C85 C86 1.25(2)
C85 Br95 1.977(15)
C86 C87 1.388(18)
C87 C88 1.471(16)
C88 N96 1.339(13)
C88 C89 1.445(16)
O90 C91 1.404(13)
C91 C92 1.531(14)
C92 C94 1.523(15)
C92 C93 1.550(16)
N96 C97 1.345(13)
C97 O98 1.256(12)
C97 C100 1.461(17)
N99 C108 1.306(13)
N99 C100 1.390(15)
C100 C101 1.385(15)
C101 C102 1.38(2)
C102 C103 1.37(2)
C102 O109 1.380(14)
C103 C104 1.36(2)
C103 C108 1.466(16)
C104 C105 1.38(2)
C104 Br14 1.964(13)
C105 C106 1.44(2)
C106 C107 1.346(15)
C107 N115 1.361(12)
C107 C108 1.524(15)
O109 C110 1.468(17)
C110 C111 1.510(17)
C111 C112 1.554(17)
C111 C113 1.572(19)
N115 C116 1.348(13)
C116 O117 1.236(12)
C116 C119 1.539(14)
N118 C119 1.292(12)
N118 C127 1.349(12)
C119 C120 1.394(14)
C120 C121 1.407(18)
C121 C122 1.370(19)
C121 O128 1.369(15)
C122 C123 1.433(17)
C122 C127 1.489(15)
C123 C124 1.267(19)
C123 Br33 1.930(15)
C124 C125 1.406(18)
C125 C126 1.365(15)
C126 C127 1.427(15)
C126 N134 1.451(13)
O128 C129 1.452(15)
C129 C130 1.487(15)
C130 C131 1.501(18)
C130 C132 1.544(18)
N134 C135 1.334(13)
C135 O136 1.222(12)
C135 C138 1.516(17)
N137 C146 1.327(14)
N137 C138 1.338(14)
C138 C139 1.431(16)
C139 C140 1.40(2)
C140 O147 1.313(15)
C140 C141 1.444(19)
C141 C142 1.40(2)
C141 C146 1.432(16)
C142 C143 1.35(2)
C143 C144 1.394(19)
C144 C145 1.337(16)
C145 C146 1.490(17)
C145 N152 1.547(15)
O147 C148 1.458(15)
C148 C149 1.499(15)
C149 C150 1.524(17)
C149 C151 1.557(16)
N152 O153 1.179(11)
N152 O154 1.179(10)

loop_
_geom_torsion_atom_site_label_1
_geom_torsion_atom_site_label_2
_geom_torsion_atom_site_label_3
_geom_torsion_atom_site_label_4
_geom_torsion
C10 N1 C2 C3 -1.6(12)
C10 N1 C2 C11 179.1(7)
N1 C2 C3 C4 2.1(14)
C11 C2 C3 C4 -178.6(8)
C2 C3 C4 O14 179.3(8)
C2 C3 C4 C5 -1.1(14)
C3 C4 C5 C6 175.2(11)
O14 C4 C5 C6 -5.1(15)
C3 C4 C5 C10 -0.2(13)
O14 C4 C5 C10 179.5(7)
C10 C5 C6 C7 -2.5(17)
C4 C5 C6 C7 -177.8(11)
C10 C5 C6 Br19 175.5(7)
C4 C5 C6 Br19 0.2(16)
C5 C6 C7 C8 -2.7(17)
Br19 C6 C7 C8 179.1(7)
C6 C7 C8 C9 1.7(14)
C7 C8 C9 N20 -174.3(8)
C7 C8 C9 C10 4.4(13)
C2 N1 C10 C9 176.0(7)
C2 N1 C10 C5 0.1(11)
C8 C9 C10 N1 174.2(8)
N20 C9 C10 N1 -7.0(10)
C8 C9 C10 C5 -9.6(11)
N20 C9 C10 C5 169.2(7)
C6 C5 C10 N1 -175.5(8)
C4 C5 C10 N1 0.7(11)
C6 C5 C10 C9 8.6(12)
C4 C5 C10 C9 -175.2(7)
N1 C2 C11 O12 -12.6(11)
C3 C2 C11 O12 168.1(8)
N1 C2 C11 O13 169.4(8)
C3 C2 C11 O13 -10.0(12)
C3 C4 O14 C15 2.8(15)
C5 C4 O14 C15 -176.9(9)
C4 O14 C15 C16 177.4(11)
O14 C15 C16 C17 -63(2)
O14 C15 C16 C18 178.1(15)
C8 C9 N20 C21 -5.4(14)
C10 C9 N20 C21 175.9(7)
C9 N20 C21 O22 -7.0(14)
C9 N20 C21 C24 172.0(7)
C32 N23 C24 C25 -2.3(11)
C32 N23 C24 C21 177.3(7)
O22 C21 C24 N23 170.8(7)
N20 C21 C24 N23 -8.3(10)
O22 C21 C24 C25 -9.6(12)
N20 C21 C24 C25 171.4(7)
N23 C24 C25 C26 3.6(12)
C21 C24 C25 C26 -176.0(7)
C24 C25 C26 O33 -178.4(7)
C24 C25 C26 C27 -1.5(12)
O33 C26 C27 C28 -8.1(14)
C25 C26 C27 C28 174.7(9)
O33 C26 C27 C32 175.7(7)
C25 C26 C27 C32 -1.5(11)
C32 C27 C28 C29 -2.8(15)
C26 C27 C28 C29 -179.0(10)
C32 C27 C28 Br38 179.6(6)
C26 C27 C28 Br38 3.4(15)
C27 C28 C29 C30 0.9(18)
Br38 C28 C29 C30 178.6(8)
C28 C29 C30 C31 -0.2(16)
C29 C30 C31 N39 -174.7(8)
C29 C30 C31 C32 1.7(12)
C24 N23 C32 C31 -179.4(7)
C24 N23 C32 C27 -1.0(11)
N39 C31 C32 N23 -8.8(10)
C30 C31 C32 N23 174.5(7)
N39 C31 C32 C27 172.8(7)
C30 C31 C32 C27 -3.9(12)
C28 C27 C32 N23 -174.0(8)
C26 C27 C32 N23 2.8(11)
C28 C27 C32 C31 4.3(12)
C26 C27 C32 C31 -178.9(7)
C25 C26 O33 C34 -1.9(13)
C27 C26 O33 C34 -178.8(8)
C26 O33 C34 C35 -179.0(8)
O33 C34 C35 C37 178.0(11)
O33 C34 C35 C36 -65.6(15)
C30 C31 N39 C40 -2.5(13)
C32 C31 N39 C40 -178.9(7)
C31 N39 C40 O41 -10.0(14)
C31 N39 C40 C43 170.1(7)
C51 N42 C43 C44 1.3(13)
C51 N42 C43 C40 178.3(7)
O41 C40 C43 N42 168.2(9)
N39 C40 C43 N42 -11.9(11)
O41 C40 C43 C44 -14.7(14)
N39 C40 C43 C44 165.2(8)
N42 C43 C44 C45 -4.4(16)
C40 C43 C44 C45 178.7(9)
C43 C44 C45 O52 -178.9(9)
C43 C44 C45 C46 8.2(14)
O52 C45 C46 C47 0.5(14)
C44 C45 C46 C47 174.1(10)
O52 C45 C46 C51 177.3(8)
C44 C45 C46 C51 -9.1(11)
C51 C46 C47 C48 1.0(16)
C45 C46 C47 C48 177.6(10)
C51 C46 C47 Br57 178.3(7)
C45 C46 C47 Br57 -5.1(15)
C46 C47 C48 C49 -3.0(17)
Br57 C47 C48 C49 179.4(7)
C47 C48 C49 C50 1.2(14)
C48 C49 C50 N58 -176.1(8)
C48 C49 C50 C51 2.3(12)
C47 C46 C51 N42 -175.8(9)
C45 C46 C51 N42 7.2(11)
C47 C46 C51 C50 2.8(12)
C45 C46 C51 C50 -174.3(7)
C43 N42 C51 C46 -3.4(12)
C43 N42 C51 C50 178.0(7)
N58 C50 C51 C46 174.3(7)
C49 C50 C51 C46 -4.3(11)
N58 C50 C51 N42 -7.0(10)
C49 C50 C51 N42 174.4(7)
C44 C45 O52 C53 3.3(16)
C46 C45 O52 C53 176.2(9)
C45 O52 C53 C54 173.0(12)
O52 C53 C54 C55 -53(2)
O52 C53 C54 C56 -178.5(15)
C49 C50 N58 C59 -2.4(14)
C51 C50 N58 C59 179.3(8)
C50 N58 C59 O60 -7.1(14)
C50 N58 C59 C62 172.7(7)
C70 N61 C62 C63 0.4(11)
C70 N61 C62 C59 -179.9(6)
O60 C59 C62 N61 165.6(7)
N58 C59 C62 N61 -14.2(9)
O60 C59 C62 C63 -14.7(11)
N58 C59 C62 C63 165.5(8)
N61 C62 C63 C64 -2.0(12)
C59 C62 C63 C64 178.3(7)
C62 C63 C64 C65 6.3(13)
C62 C63 C64 O71 179.4(8)
O71 C64 C65 C70 178.4(8)
C63 C64 C65 C70 -8.6(13)
O71 C64 C65 C66 0.7(15)
C63 C64 C65 C66 173.7(9)
C70 C65 C66 C67 0.2(14)
C64 C65 C66 C67 177.9(9)
C70 C65 C66 Br76 177.6(6)
C64 C65 C66 Br76 -4.7(14)
C65 C66 C67 C68 -1.9(15)
Br76 C66 C67 C68 -179.4(7)
C66 C67 C68 C69 0.2(14)
C67 C68 C69 N77 -175.2(8)
C67 C68 C69 C70 3.0(12)
C64 C65 C70 N61 7.3(13)
C66 C65 C70 N61 -174.7(8)
C64 C65 C70 C69 -175.0(7)
C66 C65 C70 C69 3.0(12)
C62 N61 C70 C65 -3.3(11)
C62 N61 C70 C69 178.9(7)
C68 C69 C70 C65 -4.6(11)
N77 C69 C70 C65 173.8(7)
C68 C69 C70 N61 173.3(7)
N77 C69 C70 N61 -8.2(9)
C65 C64 O71 C72 174.9(11)
C63 C64 O71 C72 1.8(15)
C64 O71 C72 C73 172.4(11)
O71 C72 C73 C75 -58.5(17)
O71 C72 C73 C74 172.6(14)
C68 C69 N77 C78 -2.5(14)
C70 C69 N77 C78 179.3(8)
C69 N77 C78 O79 -6.6(14)
C69 N77 C78 C81 172.9(7)
C89 N80 C81 C82 -4.7(12)
C89 N80 C81 C78 178.1(7)
O79 C78 C81 N80 165.0(8)
N77 C78 C81 N80 -14.5(11)
O79 C78 C81 C82 -12.4(13)
N77 C78 C81 C82 168.2(7)
N80 C81 C82 C83 4.8(13)
C78 C81 C82 C83 -178.1(8)
C81 C82 C83 O90 176.2(8)
C81 C82 C83 C84 0.6(14)
O90 C83 C84 C89 179.1(8)
C82 C83 C84 C89 -5.1(14)
O90 C83 C84 C85 -2.5(17)
C82 C83 C84 C85 173.2(11)
C83 C84 C85 C86 179.2(14)
C89 C84 C85 C86 -2.4(19)
C83 C84 C85 Br95 -4.6(17)
C89 C84 C85 Br95 173.8(7)
C84 C85 C86 C87 -3(3)
Br95 C85 C86 C87 -179.7(11)
C85 C86 C87 C88 4(2)
C86 C87 C88 N96 -179.5(10)
C86 C87 C88 C89 0.6(14)
C81 N80 C89 C84 -0.4(12)
C81 N80 C89 C88 179.0(7)
C83 C84 C89 N80 5.2(14)
C85 C84 C89 N80 -173.5(9)
C83 C84 C89 C88 -174.2(9)
C85 C84 C89 C88 7.1(13)
N96 C88 C89 N80 -5.9(12)
C87 C88 C89 N80 174.0(8)
N96 C88 C89 C84 173.6(8)
C87 C88 C89 C84 -6.5(13)
C84 C83 O90 C91 -177.8(10)
C82 C83 O90 C91 6.5(15)
C83 O90 C91 C92 -179.3(11)
O90 C91 C92 C94 -58.7(18)
O90 C91 C92 C93 -178.5(13)
C89 C88 N96 C97 -177.3(9)
C87 C88 N96 C97 2.8(16)
C88 N96 C97 O98 -7.9(16)
C88 N96 C97 C100 174.7(9)
C108 N99 C100 C101 -0.9(13)
C108 N99 C100 C97 -179.7(8)
O98 C97 C100 C101 -15.9(14)
N96 C97 C100 C101 161.5(9)
O98 C97 C100 N99 162.9(8)
N96 C97 C100 N99 -19.7(12)
N99 C100 C101 C102 6.7(15)
C97 C100 C101 C102 -174.6(10)
C100 C101 C102 C103 -6.4(19)
C100 C101 C102 O109 -178.8(11)
C101 C102 C103 C104 -179.6(14)
O109 C102 C103 C104 -7(2)
C101 C102 C103 C108 0.4(19)
O109 C102 C103 C108 173.4(11)
C102 C103 C104 C105 179.9(15)
C108 C103 C104 C105 0(2)
C102 C103 C104 Br14 -6(2)
C108 C103 C104 Br14 174.0(8)
C103 C104 C105 C106 -5(2)
Br14 C104 C105 C106 -179.2(9)
C104 C105 C106 C107 7.9(19)
C105 C106 C107 N115 -177.2(10)
C105 C106 C107 C108 -6.3(14)
C100 N99 C108 C103 -5.5(13)
C100 N99 C108 C107 178.3(7)
C104 C103 C108 N99 -174.3(10)
C102 C103 C108 N99 5.7(16)
C104 C103 C108 C107 1.7(15)
C102 C103 C108 C107 -178.4(10)
C106 C107 C108 N99 177.8(8)
N115 C107 C108 N99 -10.0(11)
C106 C107 C108 C103 1.6(13)
N115 C107 C108 C103 173.8(9)
C103 C102 O109 C110 -167.1(14)
C101 C102 O109 C110 6(2)
C102 O109 C110 C111 -88.8(18)
O109 C110 C111 C112 -161(2)
O109 C110 C111 C113 -47(2)
C106 C107 N115 C116 -12.3(15)
C108 C107 N115 C116 176.6(8)
C107 N115 C116 O117 0.4(14)
C107 N115 C116 C119 -179.7(8)
C127 N118 C119 C120 1.1(13)
C127 N118 C119 C116 177.5(7)
O117 C116 C119 N118 163.9(8)
N115 C116 C119 N118 -16.0(10)
O117 C116 C119 C120 -19.4(12)
N115 C116 C119 C120 160.8(8)
N118 C119 C120 C121 4.4(15)
C116 C119 C120 C121 -172.0(9)
C119 C120 C121 C122 -4.0(16)
C119 C120 C121 O128 173.4(9)
O128 C121 C122 C123 4.5(19)
C120 C121 C122 C123 -178.0(11)
O128 C121 C122 C127 -178.5(9)
C120 C121 C122 C127 -1.0(16)
C121 C122 C123 C124 -179.9(12)
C127 C122 C123 C124 3.1(16)
C121 C122 C123 Br33 -6.1(16)
C127 C122 C123 Br33 176.9(7)
C122 C123 C124 C125 -5.0(19)
Br33 C123 C124 C125 -179.0(8)
C123 C124 C125 C126 4.7(17)
C124 C125 C126 C127 -2.8(14)
C124 C125 C126 N134 178.5(9)
C119 N118 C127 C126 178.8(8)
C119 N118 C127 C122 -6.7(12)
C125 C126 C127 N118 176.2(8)
N134 C126 C127 N118 -5.0(11)
C125 C126 C127 C122 1.4(13)
N134 C126 C127 C122 -179.8(7)
C121 C122 C127 N118 6.7(13)
C123 C122 C127 N118 -175.9(8)
C121 C122 C127 C126 -178.7(9)
C123 C122 C127 C126 -1.3(12)
C122 C121 O128 C129 176.1(14)
C120 C121 O128 C129 -1.3(18)
C121 O128 C129 C130 -164.6(16)
O128 C129 C130 C131 52(3)
O128 C129 C130 C132 176(2)
C125 C126 N134 C135 -5.0(15)
C127 C126 N134 C135 176.2(8)
C126 N134 C135 O136 -3.8(15)
C126 N134 C135 C138 178.0(8)
C146 N137 C138 C139 4.6(13)
C146 N137 C138 C135 -179.2(8)
O136 C135 C138 N137 173.8(9)
N134 C135 C138 N137 -7.9(12)
O136 C135 C138 C139 -9.8(14)
N134 C135 C138 C139 168.6(9)
N137 C138 C139 C140 -1.7(16)
C135 C138 C139 C140 -178.1(10)
C138 C139 C140 O147 178.1(10)
C138 C139 C140 C141 0.8(17)
O147 C140 C141 C142 2.2(16)
C139 C140 C141 C142 179.6(11)
O147 C140 C141 C146 179.9(9)
C139 C140 C141 C146 -2.6(15)
C146 C141 C142 C143 -2.7(18)
C140 C141 C142 C143 174.9(12)
C141 C142 C143 C144 2(2)
C142 C143 C144 C145 2.0(19)
C143 C144 C145 C146 -5.4(16)
C143 C144 C145 N152 -176.6(9)
C138 N137 C146 C141 -6.9(13)
C138 N137 C146 C145 177.4(8)
C142 C141 C146 N137 -176.4(9)
C140 C141 C146 N137 5.9(14)
C142 C141 C146 C145 -0.3(14)
C140 C141 C146 C145 -178.0(9)
C144 C145 C146 N137 -179.3(9)
N152 C145 C146 N137 -8.2(13)
C144 C145 C146 C141 4.5(14)
N152 C145 C146 C141 175.6(8)
C139 C140 O147 C148 1.8(18)
C141 C140 O147 C148 179.1(11)
C140 O147 C148 C149 -77.2(17)
O147 C148 C149 C150 -57(2)
O147 C148 C149 C151 -178.8(17)
C144 C145 N152 O153 -16.8(12)
C146 C145 N152 O153 171.4(8)
C144 C145 N152 O154 162.2(9)
C146 C145 N152 O154 -9.6(12)

loop_
_platon_squeeze_void_nr
_platon_squeeze_void_average_x
_platon_squeeze_void_average_y
_platon_squeeze_void_average_z
_platon_squeeze_void_volume
_platon_squeeze_void_count_electrons
_platon_squeeze_void_content
1 -0.002 0.005 0.002 3881 210 ' '
